data_4081184
loop_
_publ_author_name
'Canac, Yves'
'Bijani, Christian'
'Duhayon, Carine'
'Chauvin, Remi'

_publ_section_title
;
 Electrostatic Control of Pd2+\\rightarrow Ag+Transmetalation of a
 Bis-Imidazoliophosphine Ligand
;
_journal_issue 15
_journal_name_full Organometallics
_journal_page_first 4054
_journal_paper_doi 10.1021/om400602a
_journal_volume 32
_journal_year 2013
_chemical_formula_moiety 'C78 H68 Ag2 F6 N8 O6 P4 S2, 4(C F3 O3 S), 8(C H2 Cl2)'
_chemical_formula_sum 'C90 H84 Ag2 Cl16 F18 N8 O18 P4 S6'
_chemical_formula_weight 3006.93
_space_group_IT_number 2
_symmetry_cell_setting triclinic
_symmetry_space_group_name_Hall '-P 1'
_symmetry_space_group_name_H-M 'P -1'
_atom_sites_solution_hydrogens difmap
_atom_sites_solution_primary other
_cell_angle_alpha 112.089(2)
_cell_angle_beta 91.984(2)
_cell_angle_gamma 112.300(2)
_cell_formula_units_Z 1
_cell_length_a 12.9966(6)
_cell_length_b 15.1948(7)
_cell_length_c 17.7641(8)
_cell_measurement_reflns_used 9931
_cell_measurement_temperature 100
_cell_measurement_theta_max 31
_cell_measurement_theta_min 3
_cell_volume 2942.4(2)
_computing_cell_refinement 'Apex2 (Bruker AXS, 2006)'
_computing_data_collection 'Apex2 (Bruker AXS, 2006)'
_computing_data_reduction 'CrysAlis, (Oxford Diffraction, 2002)'
_computing_molecular_graphics 'CAMERON (Watkin et al., 1996)'
_computing_publication_material 'CRYSTALS (Betteridge et al., 2003)'
_computing_structure_refinement 'CRYSTALS (Betteridge et al., 2003)'
_computing_structure_solution 'Superflip (Palatinus & Chapuis, 2007)'
_diffrn_ambient_temperature 100
_diffrn_measured_fraction_theta_full 0.978
_diffrn_measured_fraction_theta_max 0.969
_diffrn_measurement_device Area
_diffrn_measurement_device_type 'Bruker Kappa Apex2'
_diffrn_measurement_method '\f & \w scans'
_diffrn_radiation_monochromator graphite
_diffrn_radiation_type 'Mo K\a'
_diffrn_radiation_wavelength 0.71073
_diffrn_reflns_av_R_equivalents 0.042
_diffrn_reflns_limit_h_max 18
_diffrn_reflns_limit_h_min -18
_diffrn_reflns_limit_k_max 21
_diffrn_reflns_limit_k_min -21
_diffrn_reflns_limit_l_max 25
_diffrn_reflns_limit_l_min -14
_diffrn_reflns_number 77440
_diffrn_reflns_theta_full 29.963
_diffrn_reflns_theta_max 30.889
_diffrn_reflns_theta_min 1.565
_diffrn_standards_number 0
_exptl_absorpt_coefficient_mu 0.950
_exptl_absorpt_correction_T_max 0.87
_exptl_absorpt_correction_T_min 0.69
_exptl_absorpt_correction_type multi-scan
_exptl_absorpt_process_details 'SADABS (Siemens, 1996)'
_exptl_crystal_colour colorless
_exptl_crystal_density_diffrn 1.697
_exptl_crystal_density_method 'not measured'
_exptl_crystal_description block
_exptl_crystal_F_000 1508
_exptl_crystal_size_max 0.200
_exptl_crystal_size_mid 0.200
_exptl_crystal_size_min 0.150
_refine_diff_density_max 3.77
_refine_diff_density_min -1.91
_refine_ls_extinction_method None
_refine_ls_goodness_of_fit_ref 1.0774
_refine_ls_hydrogen_treatment constr
_refine_ls_matrix_type full
_refine_ls_number_parameters 725
_refine_ls_number_reflns 12327
_refine_ls_number_restraints 0
_refine_ls_R_factor_all 0.0738
_refine_ls_R_factor_gt 0.0469
_refine_ls_shift/su_max 0.0007892
_refine_ls_shift/su_mean 0.0000238
_refine_ls_structure_factor_coef F
_refine_ls_weighting_details
;
 Method, part 1, Chebychev polynomial, (Watkin, 1994, Prince, 1982) 
 [weight] = 1.0/[A~0~*T~0~(x)+A~1~*T~1~(x) ... +A~n-1~]*T~n-1~(x)] 
 where A~i~ are the Chebychev coefficients listed below and x= Fcalc/Fmax 
 Method = Robust Weighting (Prince, 1982) 
 W = [weight] * [1-(deltaF/6*sigmaF)^2^]^2^ 
 A~i~ are: 
 1.37 0.254 0.868 
;
_refine_ls_weighting_scheme calc
_refine_ls_wR_factor_all 0.0802
_refine_ls_wR_factor_gt 0.0537
_refine_ls_wR_factor_ref 0.0512
_reflns_limit_h_max 18
_reflns_limit_h_min -18
_reflns_limit_k_max 20
_reflns_limit_k_min -21
_reflns_limit_l_max 25
_reflns_limit_l_min 0
_reflns_number_gt 13340
_reflns_number_total 17990
_reflns_threshold_expression I>2.0\s(I)
_oxford_refine_ls_r_factor_ref 0.0432
_oxford_reflns_number_all 17943
_oxford_reflns_threshold_expression_ref I>3.0\s(I)
_cod_data_source_file om400602a_si_001.cif
_cod_data_source_block 1
_cod_depositor_comments
;
The following automatic conversions were performed:

'_atom_sites_solution_primary' value 'Other' changed to 'other'
according to /home/saulius/struct/CIF-dictionaries/cif_core.dic
dictionary named 'cif_core.dic' version 2.4.2 from 2011-04-26.

Automatic conversion script
Id: cif_fix_values 1891 2012-01-12 08:04:46Z andrius 
;
_cod_original_sg_symbol_H-M 'P -1 '
_cod_database_code 4081184

loop_
_symmetry_equiv_pos_as_xyz
x,y,z
-x,-y,-z

loop_
_atom_site_label
_atom_site_type_symbol
_atom_site_fract_x
_atom_site_fract_y
_atom_site_fract_z
_atom_site_U_iso_or_equiv
_atom_site_occupancy
_atom_site_adp_type
_atom_site_refinement_flags_posn
_atom_site_refinement_flags_adp
C1 C 0.4457(2) 0.0856(2) 0.24236(16) 0.0133 1.0000 Uani . .
C2 C 0.2985(2) -0.0733(2) 0.18537(19) 0.0188 1.0000 Uani . .
C3 C 0.3728(3) -0.0700(2) 0.13451(19) 0.0200 1.0000 Uani . .
C4 C 0.2943(2) 0.0523(2) 0.32344(17) 0.0139 1.0000 Uani . .
C5 C 0.3412(2) 0.0545(2) 0.39617(18) 0.0169 1.0000 Uani . .
C6 C 0.3003(3) 0.0853(2) 0.46816(19) 0.0198 1.0000 Uani . .
C7 C 0.2093(3) 0.1124(2) 0.46736(19) 0.0203 1.0000 Uani . .
C8 C 0.1596(2) 0.1073(2) 0.39449(18) 0.0156 1.0000 Uani . .
C9 C 0.2020(2) 0.0787(2) 0.32309(16) 0.0128 1.0000 Uani . .
C10 C 0.1317(2) 0.1524(2) 0.23974(16) 0.0122 1.0000 Uani . .
C11 C 0.0752(2) -0.0223(2) 0.18250(18) 0.0172 1.0000 Uani . .
C12 C 0.0207(2) 0.0017(2) 0.13232(18) 0.0171 1.0000 Uani . .
C13 C 0.5578(3) 0.0591(2) 0.1293(2) 0.0227 1.0000 Uani . .
C14 C 0.0094(2) 0.1603(2) 0.12987(18) 0.0182 1.0000 Uani . .
C15 C 0.6040(2) 0.2073(2) 0.39722(17) 0.0139 1.0000 Uani . .
C16 C 0.6362(2) 0.2873(2) 0.47675(18) 0.0198 1.0000 Uani . .
C17 C 0.6929(3) 0.2813(3) 0.5415(2) 0.0275 1.0000 Uani . .
C18 C 0.7169(3) 0.1958(3) 0.5267(2) 0.0271 1.0000 Uani . .
C19 C 0.6856(3) 0.1163(3) 0.4472(2) 0.0235 1.0000 Uani . .
C20 C 0.6297(2) 0.1219(2) 0.38201(18) 0.0186 1.0000 Uani . .
C21 C 0.6349(2) 0.2839(2) 0.27003(17) 0.0144 1.0000 Uani . .
C22 C 0.7449(2) 0.2907(2) 0.28163(19) 0.0202 1.0000 Uani . .
C23 C 0.8261(3) 0.3451(3) 0.2474(2) 0.0267 1.0000 Uani . .
C24 C 0.7977(3) 0.3917(3) 0.2014(2) 0.0287 1.0000 Uani . .
C25 C 0.6892(3) 0.3853(3) 0.1898(2) 0.0262 1.0000 Uani . .
C26 C 0.6072(3) 0.3317(2) 0.22422(19) 0.0200 1.0000 Uani . .
C27 C 0.1358(2) 0.3217(2) 0.38845(17) 0.0150 1.0000 Uani . .
C28 C 0.1962(3) 0.4086(2) 0.46307(18) 0.0192 1.0000 Uani . .
C29 C 0.1392(3) 0.4443(3) 0.5240(2) 0.0256 1.0000 Uani . .
C30 C 0.0217(3) 0.3923(3) 0.5106(2) 0.0262 1.0000 Uani . .
C31 C -0.0385(3) 0.3046(3) 0.4371(2) 0.0261 1.0000 Uani . .
C32 C 0.0180(2) 0.2697(2) 0.37584(19) 0.0209 1.0000 Uani . .
C33 C 0.2138(2) 0.3634(2) 0.25204(17) 0.0148 1.0000 Uani . .
C34 C 0.2811(3) 0.3657(2) 0.19319(18) 0.0192 1.0000 Uani . .
C35 C 0.2818(3) 0.4240(3) 0.1483(2) 0.0251 1.0000 Uani . .
C36 C 0.2165(3) 0.4801(3) 0.1633(2) 0.0263 1.0000 Uani . .
C37 C 0.1509(3) 0.4802(2) 0.2233(2) 0.0243 1.0000 Uani . .
C38 C 0.1497(2) 0.4222(2) 0.26835(19) 0.0185 1.0000 Uani . .
C39 C 0.6202(3) 0.6153(3) 0.3442(2) 0.0271 1.0000 Uani . .
C40 C 0.3996(3) 0.1893(2) 0.01391(19) 0.0210 1.0000 Uani . .
C41 C 0.9947(4) 0.7444(4) 0.3138(3) 0.0411 1.0000 Uani . .
C44 C 0.4159(3) 0.7275(3) 0.2591(3) 0.0344 1.0000 Uani . .
C45 C 0.0672(3) 0.6358(3) -0.0080(2) 0.0292 1.0000 Uani . .
C46 C 0.7782(5) 0.9145(4) 0.2522(4) 0.0656 1.0000 Uani . .
Cl1 Cl 0.81466(12) 0.72094(12) 0.06809(10) 0.0685 1.0000 Uani . .
Cl2 Cl 0.62904(14) 0.52067(15) 0.04760(11) 0.0698 1.0000 Uani . .
Cl3 Cl 0.47177(10) 0.70031(10) 0.16850(8) 0.0550 1.0000 Uani . .
Cl4 Cl 0.49322(8) 0.86022(7) 0.33160(7) 0.0409 1.0000 Uani . .
Cl5 Cl 0.10702(9) 0.75539(7) -0.01692(6) 0.0361 1.0000 Uani . .
Cl6 Cl 0.18921(10) 0.62358(9) 0.02446(7) 0.0415 1.0000 Uani . .
Cl7 Cl 0.85339(13) 0.95827(14) 0.35368(14) 0.0778 1.0000 Uani . .
Cl8 Cl 0.79041(9) 1.02052(10) 0.22956(7) 0.0483 1.0000 Uani . .
F1 F 0.5746(2) 0.54531(19) 0.26544(13) 0.0404 1.0000 Uani . .
F2 F 0.7270(2) 0.6311(2) 0.36095(18) 0.0440 1.0000 Uani . .
F3 F 0.6204(2) 0.70595(18) 0.35015(15) 0.0406 1.0000 Uani . .
F4 F 0.37180(19) 0.16473(18) -0.06649(13) 0.0338 1.0000 Uani . .
F5 F 0.49887(16) 0.18406(16) 0.02607(13) 0.0275 1.0000 Uani . .
F6 F 0.41720(18) 0.28873(15) 0.05637(13) 0.0278 1.0000 Uani . .
F7 F 0.8919(2) 0.7338(3) 0.2873(2) 0.0584 1.0000 Uani . .
F8 F 0.9823(3) 0.6859(4) 0.3557(3) 0.0808 1.0000 Uani . .
F9 F 1.0549(3) 0.8438(3) 0.3661(2) 0.0673 1.0000 Uani . .
S1 S 0.53994(6) 0.57098(5) 0.41498(4) 0.0168 1.0000 Uani . .
S2 S 0.28938(6) 0.09990(6) 0.04600(4) 0.0174 1.0000 Uani . .
S3 S 1.06357(6) 0.70493(6) 0.22719(5) 0.0187 1.0000 Uani . .
O1 O 0.55903(19) 0.47989(16) 0.40639(14) 0.0218 1.0000 Uani . .
O2 O 0.59558(18) 0.66004(16) 0.49444(13) 0.0200 1.0000 Uani . .
O3 O 0.4252(2) 0.5485(2) 0.38421(16) 0.0320 1.0000 Uani . .
O4 O 0.33000(19) 0.14416(18) 0.13449(13) 0.0208 1.0000 Uani . .
O5 O 0.2920(2) 0.00016(18) -0.00055(16) 0.0296 1.0000 Uani . .
O6 O 0.18749(19) 0.1086(2) 0.02183(15) 0.0262 1.0000 Uani . .
O7 O 1.0606(2) 0.77145(19) 0.18761(17) 0.0274 1.0000 Uani . .
O8 O 0.9926(2) 0.5960(2) 0.1781(2) 0.0384 1.0000 Uani . .
O9 O 1.1743(2) 0.7293(2) 0.26810(18) 0.0335 1.0000 Uani . .
N1 N 0.4629(2) 0.02767(18) 0.17029(15) 0.0154 1.0000 Uani . .
N2 N 0.34344(19) 0.02421(17) 0.25212(14) 0.0134 1.0000 Uani . .
N3 N 0.14381(19) 0.07140(17) 0.24903(14) 0.0135 1.0000 Uani . .
N4 N 0.05562(19) 0.10889(17) 0.16841(14) 0.0141 1.0000 Uani . .
Ag1 Ag 0.403556(17) 0.309686(16) 0.361895(13) 0.0128 1.0000 Uani . .
P1 P 0.52732(6) 0.22135(5) 0.31831(4) 0.0117 1.0000 Uani . .
P2 P 0.21833(6) 0.28999(5) 0.31108(4) 0.0118 1.0000 Uani . .
C42 C 0.7471(7) 0.6267(7) 0.1125(6) 0.065(2) 0.5000 Uiso D U
C43 C 0.7712(7) 0.6093(7) 0.0926(6) 0.065(2) 0.5000 Uiso D U
H21 H 0.2302 -0.1294 0.1779 0.0241 1.0000 Uiso R .
H31 H 0.3660 -0.1232 0.0832 0.0248 1.0000 Uiso R .
H51 H 0.4013 0.0354 0.3962 0.0223 1.0000 Uiso R .
H61 H 0.3337 0.0880 0.5171 0.0252 1.0000 Uiso R .
H71 H 0.1818 0.1345 0.5160 0.0260 1.0000 Uiso R .
H81 H 0.0959 0.1225 0.3931 0.0209 1.0000 Uiso R .
H111 H 0.0684 -0.0885 0.1748 0.0223 1.0000 Uiso R .
H121 H -0.0324 -0.0444 0.0831 0.0229 1.0000 Uiso R .
H132 H 0.5445 0.0022 0.0769 0.0361 1.0000 Uiso R .
H131 H 0.6270 0.0758 0.1638 0.0360 1.0000 Uiso R .
H133 H 0.5615 0.1192 0.1215 0.0358 1.0000 Uiso R .
H143 H -0.0591 0.1077 0.0905 0.0297 1.0000 Uiso R .
H141 H -0.0072 0.2117 0.1720 0.0297 1.0000 Uiso R .
H142 H 0.0642 0.1922 0.1035 0.0299 1.0000 Uiso R .
H161 H 0.6191 0.3444 0.4864 0.0259 1.0000 Uiso R .
H171 H 0.7151 0.3354 0.5949 0.0342 1.0000 Uiso R .
H181 H 0.7538 0.1912 0.5703 0.0328 1.0000 Uiso R .
H191 H 0.7029 0.0589 0.4368 0.0302 1.0000 Uiso R .
H201 H 0.6083 0.0688 0.3284 0.0243 1.0000 Uiso R .
H221 H 0.7644 0.2591 0.3128 0.0260 1.0000 Uiso R .
H231 H 0.8998 0.3503 0.2556 0.0332 1.0000 Uiso R .
H241 H 0.8529 0.4282 0.1789 0.0351 1.0000 Uiso R .
H251 H 0.6703 0.4167 0.1584 0.0328 1.0000 Uiso R .
H261 H 0.5336 0.3281 0.2172 0.0253 1.0000 Uiso R .
H281 H 0.2755 0.4432 0.4728 0.0248 1.0000 Uiso R .
H291 H 0.1802 0.5031 0.5740 0.0321 1.0000 Uiso R .
H301 H -0.0171 0.4163 0.5510 0.0324 1.0000 Uiso R .
H311 H -0.1176 0.2691 0.4286 0.0331 1.0000 Uiso R .
H321 H -0.0234 0.2115 0.3261 0.0270 1.0000 Uiso R .
H341 H 0.3257 0.3285 0.1846 0.0241 1.0000 Uiso R .
H351 H 0.3268 0.4255 0.1085 0.0322 1.0000 Uiso R .
H361 H 0.2157 0.5184 0.1328 0.0322 1.0000 Uiso R .
H371 H 0.1075 0.5192 0.2337 0.0313 1.0000 Uiso R .
H381 H 0.1063 0.4230 0.3093 0.0241 1.0000 Uiso R .
H442 H 0.3379 0.7150 0.2439 0.0432 1.0000 Uiso R .
H441 H 0.4207 0.6811 0.2842 0.0434 1.0000 Uiso R .
H421 H 0.7974 0.6024 0.1271 0.0790 0.5000 Uiso . .
H422 H 0.7246 0.6598 0.1624 0.0790 0.5000 Uiso . .
H431 H 0.8154 0.5733 0.0762 0.0790 0.5000 Uiso . .
H432 H 0.7780 0.6322 0.1516 0.0790 0.5000 Uiso . .
H451 H 0.0209 0.6337 0.0306 0.0361 1.0000 Uiso R .
H452 H 0.0275 0.5806 -0.0594 0.0361 1.0000 Uiso R .
H461 H 0.8075 0.8739 0.2141 0.0799 1.0000 Uiso R .
H462 H 0.7018 0.8742 0.2480 0.0799 1.0000 Uiso R .

loop_
_atom_site_aniso_label
_atom_site_aniso_U_11
_atom_site_aniso_U_22
_atom_site_aniso_U_33
_atom_site_aniso_U_23
_atom_site_aniso_U_13
_atom_site_aniso_U_12
C1 0.0144(11) 0.0137(11) 0.0136(11) 0.0063(9) 0.0030(9) 0.0071(9)
C2 0.0167(12) 0.0115(11) 0.0213(13) 0.0026(10) 0.0006(10) 0.0035(10)
C3 0.0206(13) 0.0122(12) 0.0198(13) 0.0007(10) 0.0016(10) 0.0059(10)
C4 0.0138(11) 0.0136(11) 0.0156(11) 0.0076(9) 0.0032(9) 0.0055(9)
C5 0.0155(12) 0.0171(12) 0.0209(13) 0.0116(10) 0.0029(10) 0.0061(10)
C6 0.0218(13) 0.0207(13) 0.0191(13) 0.0123(11) 0.0040(10) 0.0075(11)
C7 0.0248(14) 0.0207(13) 0.0183(13) 0.0102(11) 0.0084(11) 0.0103(11)
C8 0.0163(12) 0.0137(11) 0.0195(12) 0.0092(10) 0.0063(9) 0.0068(9)
C9 0.0134(11) 0.0127(11) 0.0145(11) 0.0075(9) 0.0017(9) 0.0062(9)
C10 0.0126(11) 0.0118(10) 0.0148(11) 0.0066(9) 0.0035(9) 0.0066(9)
C11 0.0176(12) 0.0100(11) 0.0196(12) 0.0033(9) 0.0000(10) 0.0044(9)
C12 0.0185(12) 0.0102(11) 0.0182(12) 0.0034(9) -0.0006(10) 0.0046(10)
C13 0.0256(15) 0.0210(14) 0.0214(14) 0.0069(11) 0.0118(11) 0.0113(12)
C14 0.0184(12) 0.0172(12) 0.0197(13) 0.0084(10) -0.0016(10) 0.0080(10)
C15 0.0126(11) 0.0150(11) 0.0142(11) 0.0068(9) 0.0026(9) 0.0053(9)
C16 0.0179(13) 0.0221(13) 0.0162(12) 0.0046(10) 0.0031(10) 0.0089(11)
C17 0.0242(15) 0.0361(18) 0.0166(13) 0.0077(12) 0.0025(11) 0.0108(13)
C18 0.0208(14) 0.0387(18) 0.0251(15) 0.0216(14) -0.0007(11) 0.0083(13)
C19 0.0225(14) 0.0238(14) 0.0291(16) 0.0161(12) 0.0020(12) 0.0101(12)
C20 0.0193(13) 0.0180(13) 0.0188(13) 0.0085(10) 0.0008(10) 0.0076(10)
C21 0.0144(11) 0.0107(11) 0.0151(11) 0.0032(9) 0.0029(9) 0.0044(9)
C22 0.0157(12) 0.0252(14) 0.0231(14) 0.0118(11) 0.0059(10) 0.0104(11)
C23 0.0156(13) 0.0311(16) 0.0287(16) 0.0110(13) 0.0075(11) 0.0065(12)
C24 0.0294(16) 0.0242(15) 0.0269(16) 0.0114(12) 0.0144(13) 0.0042(13)
C25 0.0329(17) 0.0244(15) 0.0265(15) 0.0158(13) 0.0129(13) 0.0118(13)
C26 0.0216(13) 0.0202(13) 0.0207(13) 0.0107(11) 0.0066(10) 0.0091(11)
C27 0.0147(11) 0.0141(11) 0.0184(12) 0.0072(10) 0.0036(9) 0.0079(9)
C28 0.0185(13) 0.0174(13) 0.0192(13) 0.0048(10) 0.0032(10) 0.0082(10)
C29 0.0327(16) 0.0218(14) 0.0196(14) 0.0026(11) 0.0081(12) 0.0146(13)
C30 0.0302(16) 0.0360(17) 0.0245(15) 0.0163(13) 0.0143(12) 0.0216(14)
C31 0.0167(13) 0.0410(18) 0.0291(16) 0.0215(14) 0.0098(11) 0.0137(13)
C32 0.0151(12) 0.0245(14) 0.0211(13) 0.0098(11) 0.0019(10) 0.0062(11)
C33 0.0160(11) 0.0114(11) 0.0164(12) 0.0059(9) 0.0002(9) 0.0055(9)
C34 0.0239(14) 0.0179(12) 0.0193(13) 0.0099(10) 0.0046(10) 0.0103(11)
C35 0.0340(17) 0.0242(15) 0.0205(14) 0.0139(12) 0.0055(12) 0.0113(13)
C36 0.0308(16) 0.0213(14) 0.0276(15) 0.0148(12) -0.0039(12) 0.0082(12)
C37 0.0246(14) 0.0160(13) 0.0340(17) 0.0121(12) -0.0027(12) 0.0095(11)
C38 0.0178(12) 0.0152(12) 0.0241(14) 0.0088(10) 0.0021(10) 0.0082(10)
C39 0.0383(18) 0.0273(16) 0.0193(14) 0.0117(12) 0.0098(13) 0.0152(14)
C40 0.0223(14) 0.0213(13) 0.0159(13) 0.0066(10) 0.0038(10) 0.0068(11)
C41 0.038(2) 0.060(3) 0.040(2) 0.033(2) 0.0190(17) 0.023(2)
C44 0.0233(16) 0.0215(15) 0.044(2) 0.0058(14) 0.0076(14) 0.0028(13)
C45 0.0352(18) 0.0255(16) 0.0255(16) 0.0102(13) -0.0003(13) 0.0124(14)
C46 0.050(3) 0.037(2) 0.070(4) 0.000(2) 0.025(3) 0.001(2)
Cl1 0.0551(7) 0.0567(8) 0.0584(8) -0.0084(6) -0.0225(6) 0.0235(6)
Cl2 0.0652(9) 0.0927(11) 0.0748(10) 0.0531(9) 0.0170(7) 0.0390(8)
Cl3 0.0447(6) 0.0543(7) 0.0389(6) 0.0110(5) 0.0123(5) 0.0021(5)
Cl4 0.0336(4) 0.0227(4) 0.0527(6) 0.0068(4) 0.0012(4) 0.0078(3)
Cl5 0.0505(5) 0.0299(4) 0.0312(4) 0.0141(3) -0.0029(4) 0.0202(4)
Cl6 0.0502(6) 0.0463(5) 0.0470(5) 0.0303(5) 0.0088(4) 0.0291(5)
Cl7 0.0461(7) 0.0793(10) 0.1277(16) 0.0630(11) 0.0132(8) 0.0274(7)
Cl8 0.0301(5) 0.0538(6) 0.0347(5) 0.0015(4) 0.0045(4) 0.0087(4)
F1 0.0737(17) 0.0367(12) 0.0167(9) 0.0101(9) 0.0161(10) 0.0299(12)
F2 0.0328(12) 0.0573(16) 0.0548(16) 0.0367(13) 0.0273(11) 0.0175(11)
F3 0.0721(17) 0.0274(11) 0.0284(11) 0.0160(9) 0.0117(11) 0.0230(11)
F4 0.0370(11) 0.0420(12) 0.0167(9) 0.0140(8) 0.0066(8) 0.0092(10)
F5 0.0179(8) 0.0288(10) 0.0307(10) 0.0083(8) 0.0078(7) 0.0089(8)
F6 0.0328(10) 0.0208(9) 0.0313(10) 0.0116(8) 0.0122(8) 0.0116(8)
F7 0.0350(13) 0.093(2) 0.067(2) 0.0449(18) 0.0302(13) 0.0350(15)
F8 0.086(2) 0.136(4) 0.075(2) 0.089(3) 0.046(2) 0.056(3)
F9 0.0615(19) 0.078(2) 0.0423(16) -0.0024(15) 0.0132(14) 0.0363(17)
S1 0.0161(3) 0.0158(3) 0.0139(3) 0.0030(2) 0.0036(2) 0.0052(2)
S2 0.0186(3) 0.0179(3) 0.0147(3) 0.0057(2) 0.0043(2) 0.0079(2)
S3 0.0182(3) 0.0161(3) 0.0251(3) 0.0119(3) 0.0031(3) 0.0075(3)
O1 0.0206(10) 0.0136(9) 0.0248(11) 0.0063(8) 0.0042(8) 0.0026(8)
O2 0.0215(10) 0.0161(9) 0.0139(9) 0.0034(7) 0.0012(7) 0.0027(8)
O3 0.0205(11) 0.0318(13) 0.0290(12) -0.0032(10) -0.0015(9) 0.0128(10)
O4 0.0245(10) 0.0243(10) 0.0156(9) 0.0091(8) 0.0035(8) 0.0118(9)
O5 0.0395(14) 0.0185(11) 0.0300(12) 0.0071(9) 0.0175(10) 0.0137(10)
O6 0.0189(10) 0.0334(12) 0.0230(11) 0.0106(9) 0.0005(8) 0.0095(9)
O7 0.0318(12) 0.0237(11) 0.0386(14) 0.0229(10) 0.0127(10) 0.0134(10)
O8 0.0366(14) 0.0175(11) 0.0512(17) 0.0133(11) -0.0091(12) 0.0041(10)
O9 0.0254(12) 0.0368(14) 0.0349(14) 0.0095(11) -0.0032(10) 0.0160(11)
N1 0.0172(10) 0.0145(10) 0.0141(10) 0.0039(8) 0.0038(8) 0.0082(9)
N2 0.0137(10) 0.0116(10) 0.0155(10) 0.0060(8) 0.0019(8) 0.0058(8)
N3 0.0145(10) 0.0102(9) 0.0152(10) 0.0054(8) 0.0002(8) 0.0049(8)
N4 0.0150(10) 0.0110(10) 0.0150(10) 0.0049(8) 0.0003(8) 0.0053(8)
Ag1 0.01195(9) 0.01228(9) 0.01387(9) 0.00431(7) 0.00187(6) 0.00610(7)
P1 0.0114(3) 0.0116(3) 0.0120(3) 0.0045(2) 0.0026(2) 0.0054(2)
P2 0.0115(3) 0.0103(3) 0.0136(3) 0.0045(2) 0.0013(2) 0.0052(2)

loop_
_atom_type_symbol
_atom_type_scat_dispersion_real
_atom_type_scat_dispersion_imag
_atom_type_scat_Cromer_Mann_a1
_atom_type_scat_Cromer_Mann_b1
_atom_type_scat_Cromer_Mann_a2
_atom_type_scat_Cromer_Mann_b2
_atom_type_scat_Cromer_Mann_a3
_atom_type_scat_Cromer_Mann_b3
_atom_type_scat_Cromer_Mann_a4
_atom_type_scat_Cromer_Mann_b4
_atom_type_scat_Cromer_Mann_c
_atom_type_scat_source
C 0.0033 0.0016 2.3100 20.8439 1.0200 10.2075 1.5886 0.5687 0.8650 51.6512 0.2156 'International Tables Vol C 4.2.6.8 and 6.1.1.4'
H 0.0000 0.0000 0.4930 10.5109 0.3229 26.1257 0.1402 3.1424 0.0408 57.7998 0.0030 'International Tables Vol C 4.2.6.8 and 6.1.1.4'
Cl 0.1484 0.1585 11.4604 0.0104 7.1964 1.1662 6.2556 18.5194 1.6455 47.7784 -9.5574 'International Tables Vol C 4.2.6.8 and 6.1.1.4'
F 0.0171 0.0103 3.5392 10.2825 2.6412 4.2944 1.5170 0.2615 1.0243 26.1476 0.2776 'International Tables Vol C 4.2.6.8 and 6.1.1.4'
N 0.0061 0.0033 12.2126 0.0057 3.1322 9.8933 2.0125 28.9975 1.1663 0.5826 -11.5290 'International Tables Vol C 4.2.6.8 and 6.1.1.4'
O 0.0106 0.0060 3.0485 13.2771 2.2868 5.7011 1.5463 0.3239 0.8670 32.9089 0.2508 'International Tables Vol C 4.2.6.8 and 6.1.1.4'
P 0.1023 0.0942 6.4345 1.9067 4.1791 27.1570 1.7800 0.5260 1.4908 68.1645 1.1149 'International Tables Vol C 4.2.6.8 and 6.1.1.4'
Ag -0.8971 1.1015 19.2808 0.6446 16.6885 7.4726 4.8045 24.6605 1.0463 99.8156 5.1790 'International Tables Vol C 4.2.6.8 and 6.1.1.4'
S 0.1246 0.1234 6.9053 1.4679 5.2034 22.2151 1.4379 0.2536 1.5863 56.1720 0.8669 'International Tables Vol C 4.2.6.8 and 6.1.1.4'

loop_
_geom_angle_atom_site_label_1
_geom_angle_site_symmetry_1
_geom_angle_atom_site_label_2
_geom_angle_atom_site_label_3
_geom_angle
_geom_angle_publ_flag
N1 . C1 N2 106.4(2) yes
N1 . C1 P1 132.5(2) yes
N2 . C1 P1 121.1(2) yes
C3 . C2 N2 106.4(2) yes
C3 . C2 H21 127.5 no
N2 . C2 H21 126.1 no
C2 . C3 N1 108.0(2) yes
C2 . C3 H31 127.4 no
N1 . C3 H31 124.6 no
C5 . C4 C9 118.9(2) yes
C5 . C4 N2 118.5(2) yes
C9 . C4 N2 122.6(2) yes
C4 . C5 C6 121.1(3) yes
C4 . C5 H51 119.0 no
C6 . C5 H51 119.9 no
C5 . C6 C7 119.5(3) yes
C5 . C6 H61 120.3 no
C7 . C6 H61 120.2 no
C6 . C7 C8 119.8(3) yes
C6 . C7 H71 120.2 no
C8 . C7 H71 120.0 no
C7 . C8 C9 120.6(3) yes
C7 . C8 H81 120.0 no
C9 . C8 H81 119.3 no
C4 . C9 C8 120.0(2) yes
C4 . C9 N3 122.3(2) yes
C8 . C9 N3 117.6(2) yes
N3 . C10 N4 106.0(2) yes
N3 . C10 P2 122.39(19) yes
N4 . C10 P2 131.37(19) yes
C12 . C11 N3 106.7(2) yes
C12 . C11 H111 127.5 no
N3 . C11 H111 125.9 no
C11 . C12 N4 107.6(2) yes
C11 . C12 H121 127.5 no
N4 . C12 H121 124.9 no
N1 . C13 H132 108.9 no
N1 . C13 H131 109.0 no
H132 . C13 H131 109.9 no
N1 . C13 H133 108.4 no
H132 . C13 H133 110.2 no
H131 . C13 H133 110.5 no
N4 . C14 H143 108.0 no
N4 . C14 H141 109.2 no
H143 . C14 H141 109.7 no
N4 . C14 H142 108.5 no
H143 . C14 H142 111.0 no
H141 . C14 H142 110.5 no
C16 . C15 C20 120.0(3) yes
C16 . C15 P1 116.3(2) yes
C20 . C15 P1 123.7(2) yes
C15 . C16 C17 119.9(3) yes
C15 . C16 H161 119.5 no
C17 . C16 H161 120.5 no
C16 . C17 C18 120.1(3) yes
C16 . C17 H171 119.9 no
C18 . C17 H171 120.0 no
C17 . C18 C19 119.9(3) yes
C17 . C18 H181 120.1 no
C19 . C18 H181 120.0 no
C18 . C19 C20 120.4(3) yes
C18 . C19 H191 120.1 no
C20 . C19 H191 119.5 no
C15 . C20 C19 119.6(3) yes
C15 . C20 H201 119.5 no
C19 . C20 H201 120.9 no
C22 . C21 C26 119.9(3) yes
C22 . C21 P1 122.0(2) yes
C26 . C21 P1 118.0(2) yes
C21 . C22 C23 119.6(3) yes
C21 . C22 H221 120.4 no
C23 . C22 H221 120.0 no
C22 . C23 C24 120.1(3) yes
C22 . C23 H231 119.7 no
C24 . C23 H231 120.2 no
C23 . C24 C25 120.5(3) yes
C23 . C24 H241 119.3 no
C25 . C24 H241 120.2 no
C24 . C25 C26 120.1(3) yes
C24 . C25 H251 120.1 no
C26 . C25 H251 119.8 no
C21 . C26 C25 119.8(3) yes
C21 . C26 H261 119.9 no
C25 . C26 H261 120.3 no
C28 . C27 C32 119.5(3) yes
C28 . C27 P2 115.9(2) yes
C32 . C27 P2 124.4(2) yes
C27 . C28 C29 120.2(3) yes
C27 . C28 H281 120.3 no
C29 . C28 H281 119.4 no
C28 . C29 C30 119.7(3) yes
C28 . C29 H291 119.9 no
C30 . C29 H291 120.4 no
C29 . C30 C31 120.3(3) yes
C29 . C30 H301 120.1 no
C31 . C30 H301 119.6 no
C30 . C31 C32 120.1(3) yes
C30 . C31 H311 120.0 no
C32 . C31 H311 119.9 no
C27 . C32 C31 120.1(3) yes
C27 . C32 H321 120.3 no
C31 . C32 H321 119.5 no
C34 . C33 C38 120.1(3) yes
C34 . C33 P2 118.5(2) yes
C38 . C33 P2 121.3(2) yes
C33 . C34 C35 119.8(3) yes
C33 . C34 H341 119.2 no
C35 . C34 H341 121.0 no
C34 . C35 C36 119.9(3) yes
C34 . C35 H351 120.0 no
C36 . C35 H351 120.0 no
C35 . C36 C37 120.8(3) yes
C35 . C36 H361 120.3 no
C37 . C36 H361 118.9 no
C36 . C37 C38 119.6(3) yes
C36 . C37 H371 120.4 no
C38 . C37 H371 120.0 no
C33 . C38 C37 119.7(3) yes
C33 . C38 H381 120.6 no
C37 . C38 H381 119.7 no
F1 . C39 F2 108.6(3) yes
F1 . C39 F3 107.3(3) yes
F2 . C39 F3 107.4(3) yes
F1 . C39 S1 111.1(2) yes
F2 . C39 S1 111.4(2) yes
F3 . C39 S1 110.9(2) yes
F4 . C40 F5 106.9(2) yes
F4 . C40 F6 108.0(3) yes
F5 . C40 F6 107.3(2) yes
F4 . C40 S2 111.4(2) yes
F5 . C40 S2 111.0(2) yes
F6 . C40 S2 112.0(2) yes
F7 . C41 F8 107.5(4) yes
F7 . C41 F9 107.6(4) yes
F8 . C41 F9 108.2(4) yes
F7 . C41 S3 111.2(3) yes
F8 . C41 S3 111.0(3) yes
F9 . C41 S3 111.2(3) yes
Cl3 . C44 Cl4 111.2(2) yes
Cl3 . C44 H442 108.4 no
Cl4 . C44 H442 108.7 no
Cl3 . C44 H441 108.3 no
Cl4 . C44 H441 109.3 no
H442 . C44 H441 110.9 no
Cl5 . C45 Cl6 110.1(2) yes
Cl5 . C45 H451 109.4 no
Cl6 . C45 H451 109.3 no
Cl5 . C45 H452 109.3 no
Cl6 . C45 H452 109.2 no
H451 . C45 H452 109.5 no
Cl7 . C46 Cl8 111.2(3) yes
Cl7 . C46 H461 109.0 no
Cl8 . C46 H461 109.1 no
Cl7 . C46 H462 109.0 no
Cl8 . C46 H462 109.0 no
H461 . C46 H462 109.5 no
C39 . S1 O1 103.03(15) yes
C39 . S1 O2 102.41(15) yes
O1 . S1 O2 113.94(13) yes
C39 . S1 O3 104.43(17) yes
O1 . S1 O3 114.78(15) yes
O2 . S1 O3 115.90(14) yes
C40 . S2 O4 102.86(13) yes
C40 . S2 O5 102.93(14) yes
O4 . S2 O5 115.27(15) yes
C40 . S2 O6 103.42(15) yes
O4 . S2 O6 114.45(14) yes
O5 . S2 O6 115.41(16) yes
C41 . S3 O7 101.72(18) yes
C41 . S3 O8 105.2(2) yes
O7 . S3 O8 113.50(17) yes
C41 . S3 O9 102.81(19) yes
O7 . S3 O9 115.21(16) yes
O8 . S3 O9 116.02(16) yes
S1 . O1 Ag1 121.39(13) yes
Ag1 2_666 O2 S1 135.47(13) yes
C13 . N1 C3 122.2(2) yes
C13 . N1 C1 128.0(2) yes
C3 . N1 C1 109.7(2) yes
C4 . N2 C2 124.7(2) yes
C4 . N2 C1 125.6(2) yes
C2 . N2 C1 109.5(2) yes
C9 . N3 C11 124.1(2) yes
C9 . N3 C10 125.3(2) yes
C11 . N3 C10 109.7(2) yes
C14 . N4 C12 121.2(2) yes
C14 . N4 C10 128.8(2) yes
C12 . N4 C10 110.0(2) yes
O2 2_666 Ag1 O1 89.33(7) yes
O2 2_666 Ag1 P1 105.48(6) yes
O1 . Ag1 P1 92.15(6) yes
O2 2_666 Ag1 P2 103.83(6) yes
O1 . Ag1 P2 117.39(6) yes
P1 . Ag1 P2 138.20(2) yes
C1 . P1 C15 102.84(12) yes
C1 . P1 C21 106.82(12) yes
C15 . P1 C21 105.27(12) yes
C1 . P1 Ag1 110.90(9) yes
C15 . P1 Ag1 117.43(9) yes
C21 . P1 Ag1 112.64(9) yes
C10 . P2 C33 104.71(12) yes
C10 . P2 C27 105.20(12) yes
C33 . P2 C27 104.14(13) yes
C10 . P2 Ag1 109.15(8) yes
C33 . P2 Ag1 116.42(9) yes
C27 . P2 Ag1 116.09(9) yes
Cl1 . C42 Cl2 113.4(5) yes
Cl1 . C42 H421 111.5 no
Cl2 . C42 H421 107.8 no
Cl1 . C42 H422 110.2 no
Cl2 . C42 H422 107.1 no
H421 . C42 H422 106.6 no
Cl1 . C43 Cl2 112.9(4) yes
Cl1 . C43 H431 112.0 no
Cl2 . C43 H431 108.0 no
Cl1 . C43 H432 109.5 no
Cl2 . C43 H432 106.4 no
H431 . C43 H432 107.7 no

loop_
_geom_bond_atom_site_label_1
_geom_bond_atom_site_label_2
_geom_bond_site_symmetry_2
_geom_bond_distance
_geom_bond_publ_flag
C1 N1 . 1.336(3) yes
C1 N2 . 1.365(3) yes
C1 P1 . 1.829(3) yes
C2 C3 . 1.345(4) yes
C2 N2 . 1.384(3) yes
C2 H21 . 0.930 no
C3 N1 . 1.377(4) yes
C3 H31 . 0.937 no
C4 C5 . 1.392(4) yes
C4 C9 . 1.403(4) yes
C4 N2 . 1.432(3) yes
C5 C6 . 1.386(4) yes
C5 H51 . 0.931 no
C6 C7 . 1.393(4) yes
C6 H61 . 0.939 no
C7 C8 . 1.388(4) yes
C7 H71 . 0.939 no
C8 C9 . 1.384(4) yes
C8 H81 . 0.943 no
C9 N3 . 1.440(3) yes
C10 N3 . 1.366(3) yes
C10 N4 . 1.344(3) yes
C10 P2 . 1.835(3) yes
C11 C12 . 1.350(4) yes
C11 N3 . 1.384(3) yes
C11 H111 . 0.931 no
C12 N4 . 1.380(3) yes
C12 H121 . 0.929 no
C13 N1 . 1.468(4) yes
C13 H132 . 0.958 no
C13 H131 . 0.960 no
C13 H133 . 0.958 no
C14 N4 . 1.473(3) yes
C14 H143 . 0.958 no
C14 H141 . 0.957 no
C14 H142 . 0.945 no
C15 C16 . 1.389(4) yes
C15 C20 . 1.393(4) yes
C15 P1 . 1.815(3) yes
C16 C17 . 1.395(4) yes
C16 H161 . 0.933 no
C17 C18 . 1.382(5) yes
C17 H171 . 0.935 no
C18 C19 . 1.387(5) yes
C18 H181 . 0.936 no
C19 C20 . 1.392(4) yes
C19 H191 . 0.936 no
C20 H201 . 0.933 no
C21 C22 . 1.397(4) yes
C21 C26 . 1.393(4) yes
C21 P1 . 1.812(3) yes
C22 C23 . 1.388(4) yes
C22 H221 . 0.939 no
C23 C24 . 1.383(5) yes
C23 H231 . 0.933 no
C24 C25 . 1.379(5) yes
C24 H241 . 0.931 no
C25 C26 . 1.390(4) yes
C25 H251 . 0.936 no
C26 H261 . 0.939 no
C27 C28 . 1.393(4) yes
C27 C32 . 1.395(4) yes
C27 P2 . 1.808(3) yes
C28 C29 . 1.391(4) yes
C28 H281 . 0.936 no
C29 C30 . 1.389(5) yes
C29 H291 . 0.938 no
C30 C31 . 1.386(5) yes
C30 H301 . 0.933 no
C31 C32 . 1.386(4) yes
C31 H311 . 0.937 no
C32 H321 . 0.933 no
C33 C34 . 1.388(4) yes
C33 C38 . 1.401(4) yes
C33 P2 . 1.809(3) yes
C34 C35 . 1.394(4) yes
C34 H341 . 0.932 no
C35 C36 . 1.382(5) yes
C35 H351 . 0.935 no
C36 C37 . 1.388(5) yes
C36 H361 . 0.936 no
C37 C38 . 1.392(4) yes
C37 H371 . 0.939 no
C38 H381 . 0.935 no
C39 F1 . 1.336(4) yes
C39 F2 . 1.318(4) yes
C39 F3 . 1.341(4) yes
C39 S1 . 1.821(3) yes
C40 F4 . 1.330(4) yes
C40 F5 . 1.338(4) yes
C40 F6 . 1.331(4) yes
C40 S2 . 1.840(3) yes
C41 F7 . 1.330(5) yes
C41 F8 . 1.329(5) yes
C41 F9 . 1.324(6) yes
C41 S3 . 1.827(4) yes
C44 Cl3 . 1.759(4) yes
C44 Cl4 . 1.776(4) yes
C44 H442 . 0.966 no
C44 H441 . 0.983 no
C45 Cl5 . 1.761(4) yes
C45 Cl6 . 1.767(4) yes
C45 H451 . 0.930 no
C45 H452 . 0.930 no
C46 Cl7 . 1.770(7) yes
C46 Cl8 . 1.754(7) yes
C46 H461 . 0.930 no
C46 H462 . 0.930 no
Cl1 C42 . 1.840(8) yes
Cl1 C43 . 1.797(8) yes
Cl2 C42 . 1.698(8) yes
Cl2 C43 . 1.751(8) yes
S1 O1 . 1.451(2) yes
S1 O2 . 1.448(2) yes
S1 O3 . 1.434(2) yes
S2 O4 . 1.442(2) yes
S2 O5 . 1.442(2) yes
S2 O6 . 1.446(2) yes
S3 O7 . 1.442(2) yes
S3 O8 . 1.432(3) yes
S3 O9 . 1.434(2) yes
O1 Ag1 . 2.405(2) yes
O2 Ag1 2_666 2.416(2) yes
Ag1 P1 . 2.4355(7) yes
Ag1 P2 . 2.4082(7) yes
C42 H421 . 0.936 no
C42 H422 . 0.959 no
C43 H431 . 0.919 no
C43 H432 . 0.962 no

loop_
_geom_hbond_atom_site_label_D
_geom_hbond_atom_site_label_H
_geom_hbond_atom_site_label_A
_geom_hbond_site_symmetry_A
_geom_hbond_angle_DHA
_geom_hbond_distance_DH
_geom_hbond_distance_HA
_geom_hbond_distance_DA
_geom_hbond_publ_flag
C2 H21 O7 1_445 164.23(10) 0.930 2.204 3.109(5) yes
C11 H111 O7 1_445 166.99(10) 0.931 2.190 3.104(5) yes
C12 H121 O6 2_555 158.13(9) 0.929 2.317 3.197(5) yes
C13 H132 O5 2_655 120.09(9) 0.958 2.564 3.155(5) yes
C14 H142 O6 . 123.90(9) 0.945 2.571 3.195(5) yes
C16 H161 O3 2_666 127.80(10) 0.933 2.500 3.158(5) yes
C24 H241 O8 . 151.60(11) 0.931 2.514 3.362(5) yes
C28 H281 O1 2_666 136.36(8) 0.936 2.547 3.288(5) yes
C37 H371 O8 1_455 148.57(11) 0.939 2.580 3.417(5) yes
C44 H442 O9 1_455 154.99(13) 0.966 2.259 3.161(5) yes
